data_4334173
loop_
_publ_author_name
'Daniel Rosario-Amorin'
'Sabrina Ouizem'
'Diane A. Dickie'
'Yufeng Wen'
'Robert T. Paine'
'Jian Gao'
'John K. Grey'
'Ana de Bettencourt-Dias'
'Benjamin P. Hay'
'Laetitia H. Delmau'

_publ_section_title
;
 Synthesis, Lanthanide Coordination Chemistry, and Liquid-Liquid
 Extraction Performance of CMPO-Decorated Pyridine and Pyridine N-Oxide
 Platforms
;
_journal_name_full 'Inorganic Chemistry'
_journal_page_first 3063
_journal_page_last 3083
_journal_paper_doi 10.1021/ic3025342
_journal_volume 52
_journal_year 2013
_chemical_formula_sum 'C173 H201.4 Eu4 N24 O60.2 P8'
_chemical_formula_weight 4435.78
_space_group_IT_number 61
_symmetry_cell_setting orthorhombic
_symmetry_space_group_name_Hall '-P 2ac 2ab'
_symmetry_space_group_name_H-M 'P b c a'
_atom_sites_solution_hydrogens geom
_atom_sites_solution_primary direct
_atom_sites_solution_secondary difmap
_audit_creation_method SHELXL-97
_cell_angle_alpha 90.00
_cell_angle_beta 90.00
_cell_angle_gamma 90.00
_cell_formula_units_Z 2
_cell_length_a 18.5482(7)
_cell_length_b 22.6173(10)
_cell_length_c 22.8902(8)
_cell_measurement_reflns_used 623
_cell_measurement_temperature 173(2)
_cell_measurement_theta_max 15.69
_cell_measurement_theta_min 2.53
_cell_volume 9602.7(7)
_computing_cell_refinement 'Bruker SAINT'
_computing_data_collection 'Bruker APEX2'
_computing_data_reduction 'Bruker SAINT'
_computing_molecular_graphics 'Bruker SHELXTL'
_computing_publication_material 'Bruker SHELXTL'
_computing_structure_refinement 'SHELXL-97 (Sheldrick, 2008)'
_computing_structure_solution 'SHELXS-97 (Sheldrick, 2008)'
_diffrn_ambient_temperature 173(2)
_diffrn_measured_fraction_theta_full 0.991
_diffrn_measured_fraction_theta_max 0.991
_diffrn_measurement_device_type 'Bruker APEX-II CCD'
_diffrn_measurement_method '\f and \w scans'
_diffrn_radiation_monochromator graphite
_diffrn_radiation_source 'fine-focus sealed tube'
_diffrn_radiation_type MoK\a
_diffrn_radiation_wavelength 0.71073
_diffrn_reflns_av_R_equivalents 0.1295
_diffrn_reflns_av_sigmaI/netI 0.0598
_diffrn_reflns_limit_h_max 23
_diffrn_reflns_limit_h_min 0
_diffrn_reflns_limit_k_max 28
_diffrn_reflns_limit_k_min 0
_diffrn_reflns_limit_l_max 29
_diffrn_reflns_limit_l_min 0
_diffrn_reflns_number 29709
_diffrn_reflns_theta_full 27.10
_diffrn_reflns_theta_max 27.10
_diffrn_reflns_theta_min 2.37
_exptl_absorpt_coefficient_mu 1.446
_exptl_absorpt_correction_T_max 0.7202
_exptl_absorpt_correction_T_min 0.5225
_exptl_absorpt_correction_type multi-scan
_exptl_absorpt_process_details 'Bruker, TWINABS'
_exptl_crystal_colour colourless
_exptl_crystal_density_diffrn 1.534
_exptl_crystal_description block
_exptl_crystal_F_000 4522
_exptl_crystal_size_max 0.52
_exptl_crystal_size_mid 0.32
_exptl_crystal_size_min 0.24
_refine_diff_density_max 0.986
_refine_diff_density_min -2.189
_refine_diff_density_rms 0.136
_refine_ls_extinction_method none
_refine_ls_goodness_of_fit_ref 1.031
_refine_ls_hydrogen_treatment mixed
_refine_ls_matrix_type full
_refine_ls_number_parameters 647
_refine_ls_number_reflns 15400
_refine_ls_number_restraints 9
_refine_ls_restrained_S_all 1.031
_refine_ls_R_factor_all 0.1149
_refine_ls_R_factor_gt 0.0619
_refine_ls_shift/su_max 0.036
_refine_ls_shift/su_mean 0.000
_refine_ls_structure_factor_coef Fsqd
_refine_ls_weighting_details 'calc w=1/[\s^2^(Fo^2^)+(0.0722P)^2^+13.6786P] where P=(Fo^2^+2Fc^2^)/3'
_refine_ls_weighting_scheme calc
_refine_ls_wR_factor_gt 0.1360
_refine_ls_wR_factor_ref 0.1625
_reflns_number_gt 9851
_reflns_number_total 10496
_reflns_threshold_expression >2sigma(I)
_cod_data_source_file ic3025342_si_001_08.cif
_cod_data_source_block twin4_{[Eu(9R,S)(NO3)3](Me2CO)0.75,(H2O)0.3}4
_cod_depositor_comments
;
The following automatic conversions were performed:

data name '_iucr_refine_instruction_details' was replaced with
'_iucr_refine_instructions_details' as specified in the replacement
file 'data/replacement-values/replacement_tags.lst'.

Automatic conversion script
Id: cif_correct_tags 9268 2022-04-12 08:56:07Z antanas 
;
_cod_original_formula_sum 'C173 H201.40 Eu4 N24 O60.20 P8'
_cod_database_code 4334173

loop_
_symmetry_equiv_pos_as_xyz
'x, y, z'
'x+1/2, -y+1/2, -z'
'-x, y+1/2, -z+1/2'
'-x+1/2, -y, z+1/2'
'-x, -y, -z'
'-x-1/2, y-1/2, z'
'x, -y-1/2, z-1/2'
'x-1/2, y, -z-1/2'

loop_
_atom_site_label
_atom_site_type_symbol
_atom_site_fract_x
_atom_site_fract_y
_atom_site_fract_z
_atom_site_U_iso_or_equiv
_atom_site_adp_type
_atom_site_occupancy
_atom_site_symmetry_multiplicity
_atom_site_calc_flag
_atom_site_refinement_flags
_atom_site_disorder_assembly
_atom_site_disorder_group
Eu1 Eu 0.187156(13) 0.097845(13) 0.709206(11) 0.02505(9) Uani 1 1 d . . .
P1 P 0.34947(7) 0.17744(6) 0.72578(6) 0.0254(3) Uani 1 1 d . . .
P2 P 0.20411(7) -0.04471(7) 0.79283(6) 0.0271(3) Uani 1 1 d . . .
O1 O 0.29042(18) 0.08346(16) 0.77560(16) 0.0262(8) Uani 1 1 d . . .
O2 O 0.29112(19) 0.06766(19) 0.65153(16) 0.0326(9) Uani 1 1 d . . .
O3 O 0.27100(17) 0.18059(16) 0.70963(15) 0.0277(8) Uani 1 1 d . . .
O4 O 0.2687(2) -0.1034(2) 0.89689(19) 0.0468(11) Uani 1 1 d . . .
O5 O 0.17725(19) 0.00490(17) 0.75479(15) 0.0304(9) Uani 1 1 d . . .
O6 O 0.1754(2) 0.1549(2) 0.80384(19) 0.0511(13) Uani 1 1 d . . .
O7 O 0.0778(2) 0.1103(2) 0.7802(2) 0.0485(12) Uani 1 1 d . . .
O8 O 0.0795(3) 0.1663(4) 0.8557(3) 0.125(3) Uani 1 1 d . . .
O9 O 0.1703(2) 0.1459(2) 0.61197(18) 0.0445(11) Uani 1 1 d . . .
O10 O 0.1142(2) 0.18745(18) 0.68369(19) 0.0402(10) Uani 1 1 d . . .
O11 O 0.1044(3) 0.2240(2) 0.5959(2) 0.0637(15) Uani 1 1 d . . .
O12 O 0.0677(2) 0.06312(19) 0.67016(18) 0.0366(10) Uani 1 1 d . . .
O13 O 0.1580(2) 0.01829(19) 0.63036(16) 0.0368(10) Uani 1 1 d . . .
O14 O 0.0492(2) -0.0075(2) 0.6071(2) 0.0530(12) Uani 1 1 d . . .
O15 O 0.6310(7) 0.1626(5) 0.4913(4) 0.112(4) Uani 0.75 1 d P . .
O16 O 0.1952(9) 0.0930(8) 0.9119(8) 0.059(5) Uani 0.30 1 d PD . .
H16B H 0.179(11) 0.095(11) 0.873(3) 0.071 Uiso 0.30 1 d PD . .
H16C H 0.163(9) 0.110(11) 0.931(7) 0.071 Uiso 0.30 1 d PD . .
N1 N 0.3435(2) 0.04431(19) 0.77129(18) 0.0226(9) Uani 1 1 d . . .
N2 N 0.3752(2) 0.0991(2) 0.5886(2) 0.0356(11) Uani 1 1 d . . .
N3 N 0.3321(2) -0.0279(2) 0.93807(19) 0.0333(11) Uani 1 1 d . B .
N4 N 0.1112(3) 0.1420(3) 0.8148(2) 0.0519(15) Uani 1 1 d . . .
N5 N 0.1294(3) 0.1874(3) 0.6293(2) 0.0456(14) Uani 1 1 d . . .
N6 N 0.0902(3) 0.0240(2) 0.6350(2) 0.0346(11) Uani 1 1 d . . .
C1 C 0.3414(3) -0.0046(2) 0.8055(2) 0.0243(11) Uani 1 1 d . . .
C2 C 0.3983(3) -0.0441(2) 0.8027(2) 0.0290(12) Uani 1 1 d . . .
H2 H 0.3977 -0.0788 0.8260 0.035 Uiso 1 1 calc R . .
C3 C 0.4559(3) -0.0332(3) 0.7663(2) 0.0328(13) Uani 1 1 d . . .
H3 H 0.4949 -0.0604 0.7645 0.039 Uiso 1 1 calc R . .
C4 C 0.4568(3) 0.0175(2) 0.7323(2) 0.0279(12) Uani 1 1 d . . .
H4 H 0.4966 0.0252 0.7074 0.033 Uiso 1 1 calc R . .
C5 C 0.3998(3) 0.0568(2) 0.7347(2) 0.0236(11) Uani 1 1 d . . .
C6 C 0.3947(3) 0.1099(2) 0.6960(2) 0.0271(12) Uani 1 1 d . . .
H6 H 0.4444 0.1209 0.6831 0.033 Uiso 1 1 calc R . .
C7 C 0.3511(3) 0.0923(3) 0.6423(2) 0.0299(12) Uani 1 1 d . . .
C8 C 0.3283(4) 0.0782(4) 0.5403(3) 0.056(2) Uani 1 1 d . . .
H8A H 0.3415 0.0989 0.5037 0.068 Uiso 1 1 calc R . .
H8B H 0.2774 0.0875 0.5493 0.068 Uiso 1 1 calc R . .
C9 C 0.3371(5) 0.0113(4) 0.5320(4) 0.081(3) Uani 1 1 d . . .
H9A H 0.3882 0.0018 0.5266 0.121 Uiso 1 1 calc R . .
H9B H 0.3098 -0.0014 0.4975 0.121 Uiso 1 1 calc R . .
H9C H 0.3188 -0.0093 0.5666 0.121 Uiso 1 1 calc R . .
C10 C 0.4466(4) 0.1213(4) 0.5717(3) 0.0537(19) Uani 1 1 d . . .
H10A H 0.4696 0.0928 0.5448 0.064 Uiso 1 1 calc R . .
H10B H 0.4773 0.1245 0.6070 0.064 Uiso 1 1 calc R . .
C11 C 0.4421(6) 0.1806(5) 0.5426(4) 0.105(4) Uani 1 1 d . . .
H11A H 0.4077 0.1787 0.5102 0.157 Uiso 1 1 calc R . .
H11B H 0.4898 0.1917 0.5276 0.157 Uiso 1 1 calc R . .
H11C H 0.4260 0.2103 0.5709 0.157 Uiso 1 1 calc R . .
C12 C 0.3938(3) 0.2394(3) 0.6919(2) 0.0309(12) Uani 1 1 d . . .
C13 C 0.4657(3) 0.2527(3) 0.7019(3) 0.0404(15) Uani 1 1 d . . .
H13 H 0.4941 0.2269 0.7252 0.048 Uiso 1 1 calc R . .
C14 C 0.4966(4) 0.3032(3) 0.6785(3) 0.058(2) Uani 1 1 d . . .
H14 H 0.5462 0.3112 0.6849 0.070 Uiso 1 1 calc R . .
C15 C 0.4557(4) 0.3414(3) 0.6460(3) 0.0495(17) Uani 1 1 d . . .
H15 H 0.4766 0.3762 0.6302 0.059 Uiso 1 1 calc R . .
C16 C 0.3843(4) 0.3291(3) 0.6366(3) 0.0545(19) Uani 1 1 d . . .
H16 H 0.3559 0.3558 0.6143 0.065 Uiso 1 1 calc R . .
C17 C 0.3528(3) 0.2779(3) 0.6593(3) 0.0457(17) Uani 1 1 d . . .
H17 H 0.3033 0.2698 0.6522 0.055 Uiso 1 1 calc R . .
C18 C 0.3717(3) 0.1846(3) 0.8018(2) 0.0299(12) Uani 1 1 d . . .
C19 C 0.3257(3) 0.2194(3) 0.8358(3) 0.0340(13) Uani 1 1 d . . .
H19 H 0.2829 0.2357 0.8195 0.041 Uiso 1 1 calc R . .
C20 C 0.3435(4) 0.2297(3) 0.8934(3) 0.0498(17) Uani 1 1 d . . .
H20 H 0.3134 0.2542 0.9165 0.060 Uiso 1 1 calc R . .
C21 C 0.4042(4) 0.2050(3) 0.9178(3) 0.0476(17) Uani 1 1 d . . .
H21 H 0.4153 0.2121 0.9577 0.057 Uiso 1 1 calc R . .
C22 C 0.4487(3) 0.1700(3) 0.8845(3) 0.0427(16) Uani 1 1 d . . .
H22 H 0.4901 0.1524 0.9017 0.051 Uiso 1 1 calc R . .
C23 C 0.4336(3) 0.1602(3) 0.8260(2) 0.0322(13) Uani 1 1 d . . .
H23 H 0.4653 0.1370 0.8027 0.039 Uiso 1 1 calc R . .
C24 C 0.2745(3) -0.0139(2) 0.8423(2) 0.0253(11) Uani 1 1 d . . .
H24 H 0.2577 0.0256 0.8564 0.030 Uiso 1 1 calc R . .
C25 C 0.2913(3) -0.0520(3) 0.8955(2) 0.0327(13) Uani 1 1 d . . .
C26 C 0.3623(4) 0.0318(3) 0.9379(3) 0.0444(16) Uani 1 1 d . . .
H26A H 0.3442 0.0529 0.9030 0.053 Uiso 1 1 calc R A 1
H26B H 0.4154 0.0288 0.9342 0.053 Uiso 1 1 calc R A 1
C27 C 0.345(2) 0.0687(10) 0.9916(12) 0.084(8) Uani 0.75(8) 1 d PU B 1
H27A H 0.2937 0.0789 0.9916 0.126 Uiso 0.75(8) 1 calc PR B 1
H27B H 0.3739 0.1050 0.9910 0.126 Uiso 0.75(8) 1 calc PR B 1
H27C H 0.3564 0.0460 1.0269 0.126 Uiso 0.75(8) 1 calc PR B 1
C27A C 0.308(7) 0.073(3) 0.974(4) 0.08(2) Uani 0.25(8) 1 d PU B 2
H27D H 0.2628 0.0768 0.9530 0.123 Uiso 0.25(8) 1 calc PR B 2
H27E H 0.3300 0.1121 0.9795 0.123 Uiso 0.25(8) 1 calc PR B 2
H27F H 0.2994 0.0551 1.0126 0.123 Uiso 0.25(8) 1 calc PR B 2
C28 C 0.3536(3) -0.0665(3) 0.9870(2) 0.0381(14) Uani 1 1 d . . .
H28A H 0.3188 -0.0995 0.9902 0.046 Uiso 1 1 calc R B .
H28B H 0.3516 -0.0436 1.0238 0.046 Uiso 1 1 calc R . .
C29 C 0.4283(4) -0.0913(4) 0.9795(4) 0.073(3) Uani 1 1 d . B .
H29A H 0.4289 -0.1185 0.9461 0.110 Uiso 1 1 calc R . .
H29B H 0.4422 -0.1127 1.0150 0.110 Uiso 1 1 calc R . .
H29C H 0.4624 -0.0590 0.9725 0.110 Uiso 1 1 calc R . .
C30 C 0.1308(3) -0.0752(3) 0.8342(3) 0.0348(14) Uani 1 1 d . . .
C31 C 0.1011(3) -0.1303(3) 0.8201(3) 0.0528(19) Uani 1 1 d . . .
H31 H 0.1221 -0.1536 0.7901 0.063 Uiso 1 1 calc R . .
C32 C 0.0410(4) -0.1509(4) 0.8501(4) 0.068(2) Uani 1 1 d . . .
H32 H 0.0211 -0.1885 0.8410 0.082 Uiso 1 1 calc R . .
C33 C 0.0106(4) -0.1163(5) 0.8930(4) 0.077(3) Uani 1 1 d . . .
H33 H -0.0299 -0.1307 0.9140 0.093 Uiso 1 1 calc R . .
C34 C 0.0379(4) -0.0610(5) 0.9063(3) 0.076(3) Uani 1 1 d . . .
H34 H 0.0151 -0.0371 0.9350 0.091 Uiso 1 1 calc R . .
C35 C 0.0995(4) -0.0401(4) 0.8770(3) 0.057(2) Uani 1 1 d . . .
H35 H 0.1194 -0.0026 0.8865 0.068 Uiso 1 1 calc R . .
C36 C 0.2490(3) -0.0999(3) 0.7503(2) 0.0333(13) Uani 1 1 d . . .
C37 C 0.2750(3) -0.1528(3) 0.7737(3) 0.0362(13) Uani 1 1 d . . .
H37 H 0.2631 -0.1638 0.8126 0.043 Uiso 1 1 calc R . .
C38 C 0.3179(3) -0.1886(3) 0.7402(3) 0.0458(16) Uani 1 1 d . . .
H38 H 0.3340 -0.2253 0.7555 0.055 Uiso 1 1 calc R . .
C39 C 0.3381(4) -0.1723(3) 0.6845(3) 0.0505(17) Uani 1 1 d . . .
H39 H 0.3699 -0.1966 0.6626 0.061 Uiso 1 1 calc R . .
C40 C 0.3120(4) -0.1207(3) 0.6608(3) 0.0503(17) Uani 1 1 d . . .
H40 H 0.3246 -0.1100 0.6220 0.060 Uiso 1 1 calc R . .
C41 C 0.2675(3) -0.0842(3) 0.6935(3) 0.0399(15) Uani 1 1 d . . .
H41 H 0.2497 -0.0485 0.6771 0.048 Uiso 1 1 calc R . .
C42 C 0.7371(7) 0.2198(8) 0.4685(5) 0.123(6) Uani 0.75 1 d P . .
H42A H 0.7784 0.2069 0.4920 0.185 Uiso 0.75 1 calc PR . .
H42B H 0.7403 0.2626 0.4617 0.185 Uiso 0.75 1 calc PR . .
H42C H 0.7376 0.1991 0.4309 0.185 Uiso 1 1 calc R . .
C43 C 0.6678(8) 0.2058(7) 0.5006(5) 0.083(4) Uani 0.75 1 d P . .
C44 C 0.6443(7) 0.2498(6) 0.5426(5) 0.091(4) Uani 0.75 1 d P . .
H44A H 0.6541 0.2355 0.5823 0.136 Uiso 0.75 1 calc PR . .
H44B H 0.5925 0.2568 0.5380 0.136 Uiso 0.75 1 calc PR . .
H44C H 0.6706 0.2868 0.5360 0.136 Uiso 0.75 1 calc PR . .

loop_
_atom_site_aniso_label
_atom_site_aniso_U_11
_atom_site_aniso_U_22
_atom_site_aniso_U_33
_atom_site_aniso_U_23
_atom_site_aniso_U_13
_atom_site_aniso_U_12
Eu1 0.02063(12) 0.02992(15) 0.02461(15) 0.00525(12) -0.00294(10) -0.00375(12)
P1 0.0213(6) 0.0281(8) 0.0268(7) 0.0058(6) -0.0018(5) -0.0013(5)
P2 0.0283(7) 0.0284(8) 0.0248(7) 0.0038(6) -0.0012(5) -0.0042(5)
O1 0.0202(16) 0.031(2) 0.0270(19) 0.0044(16) 0.0000(14) 0.0044(14)
O2 0.0244(19) 0.047(3) 0.026(2) -0.0031(18) 0.0002(15) -0.0084(17)
O3 0.0170(17) 0.030(2) 0.036(2) 0.0078(17) -0.0022(15) 0.0000(14)
O4 0.054(3) 0.046(3) 0.040(2) 0.010(2) -0.014(2) -0.011(2)
O5 0.032(2) 0.034(2) 0.0252(19) 0.0044(17) -0.0039(15) -0.0036(17)
O6 0.032(2) 0.081(4) 0.040(2) -0.016(2) 0.0065(18) -0.014(2)
O7 0.034(2) 0.054(3) 0.058(3) -0.009(2) 0.005(2) -0.011(2)
O8 0.059(4) 0.231(9) 0.086(4) -0.080(6) 0.039(3) -0.038(5)
O9 0.050(3) 0.051(3) 0.032(2) 0.013(2) -0.0100(19) -0.009(2)
O10 0.041(2) 0.033(2) 0.047(3) 0.007(2) -0.014(2) -0.0049(19)
O11 0.082(4) 0.051(3) 0.058(3) 0.024(3) -0.035(3) -0.008(3)
O12 0.026(2) 0.040(3) 0.043(2) -0.001(2) -0.0071(17) -0.0054(18)
O13 0.031(2) 0.051(3) 0.027(2) 0.0018(19) -0.0034(17) -0.0019(19)
O14 0.048(3) 0.059(3) 0.052(3) -0.012(2) -0.014(2) -0.023(2)
O15 0.188(12) 0.075(7) 0.073(6) 0.001(6) -0.003(7) 0.006(7)
O16 0.077(12) 0.044(10) 0.055(10) -0.010(8) 0.011(9) 0.024(9)
N1 0.023(2) 0.026(3) 0.019(2) 0.0008(18) -0.0043(17) 0.0034(18)
N2 0.025(2) 0.056(3) 0.026(2) 0.010(2) 0.0006(18) -0.004(2)
N3 0.035(3) 0.041(3) 0.024(2) 0.004(2) -0.0014(19) -0.004(2)
N4 0.031(3) 0.079(5) 0.045(3) -0.013(3) 0.013(2) -0.012(3)
N5 0.049(3) 0.039(4) 0.048(4) 0.014(3) -0.021(3) -0.017(3)
N6 0.039(3) 0.037(3) 0.028(2) 0.008(2) -0.007(2) -0.012(2)
C1 0.026(2) 0.027(3) 0.020(2) 0.000(2) -0.003(2) -0.001(2)
C2 0.032(3) 0.025(3) 0.030(3) 0.005(2) -0.004(2) 0.002(2)
C3 0.025(3) 0.035(3) 0.038(3) 0.000(3) -0.005(2) 0.005(2)
C4 0.022(3) 0.031(3) 0.031(3) -0.003(2) 0.001(2) 0.001(2)
C5 0.021(2) 0.029(3) 0.022(2) -0.002(2) -0.003(2) -0.006(2)
C6 0.019(2) 0.036(4) 0.026(3) -0.001(2) -0.001(2) -0.006(2)
C7 0.023(3) 0.041(4) 0.025(3) 0.004(2) -0.004(2) 0.003(3)
C8 0.042(4) 0.108(7) 0.019(3) -0.003(4) -0.003(3) -0.006(4)
C9 0.094(6) 0.100(8) 0.049(5) -0.017(5) -0.008(4) -0.034(6)
C10 0.050(4) 0.080(6) 0.031(3) 0.003(3) 0.004(3) -0.026(4)
C11 0.143(10) 0.100(8) 0.071(6) 0.000(6) 0.041(6) -0.034(7)
C12 0.033(3) 0.030(3) 0.030(3) 0.003(2) 0.006(2) -0.002(2)
C13 0.026(3) 0.035(4) 0.060(4) 0.012(3) -0.005(3) -0.007(2)
C14 0.041(4) 0.056(5) 0.078(5) 0.018(4) -0.006(4) -0.023(3)
C15 0.053(4) 0.040(4) 0.056(4) 0.005(3) 0.019(3) -0.009(3)
C16 0.051(4) 0.051(5) 0.062(5) 0.029(4) 0.014(3) 0.005(3)
C17 0.036(3) 0.047(4) 0.055(4) 0.024(3) 0.004(3) -0.002(3)
C18 0.029(3) 0.032(3) 0.029(3) 0.003(2) -0.007(2) -0.005(2)
C19 0.033(3) 0.031(3) 0.039(3) 0.001(3) 0.003(2) 0.000(2)
C20 0.054(4) 0.056(5) 0.040(4) -0.010(3) 0.012(3) -0.002(3)
C21 0.057(4) 0.056(5) 0.030(3) -0.004(3) -0.004(3) -0.015(4)
C22 0.031(3) 0.059(5) 0.038(3) 0.003(3) -0.010(3) -0.008(3)
C23 0.030(3) 0.035(3) 0.031(3) -0.001(2) -0.007(2) -0.001(2)
C24 0.032(3) 0.026(3) 0.018(2) 0.001(2) -0.001(2) -0.001(2)
C25 0.034(3) 0.038(4) 0.026(3) 0.001(3) 0.004(2) -0.002(3)
C26 0.053(4) 0.045(4) 0.035(3) -0.001(3) -0.007(3) -0.013(3)
C27 0.15(2) 0.051(8) 0.055(11) -0.015(8) 0.007(12) -0.020(11)
C27A 0.14(5) 0.08(3) 0.03(3) -0.02(2) 0.03(3) -0.02(4)
C28 0.043(3) 0.052(4) 0.020(3) 0.006(3) 0.001(2) 0.001(3)
C29 0.044(4) 0.114(8) 0.061(5) 0.041(5) 0.008(4) 0.020(4)
C30 0.028(3) 0.044(4) 0.033(3) 0.016(3) 0.000(2) -0.002(3)
C31 0.029(3) 0.058(5) 0.071(5) 0.028(4) -0.002(3) -0.005(3)
C32 0.036(4) 0.069(6) 0.099(7) 0.039(5) -0.008(4) -0.011(4)
C33 0.037(4) 0.122(9) 0.072(6) 0.056(6) -0.004(4) -0.015(5)
C34 0.041(4) 0.148(10) 0.039(4) 0.010(5) 0.004(3) -0.003(5)
C35 0.044(4) 0.096(6) 0.031(3) 0.003(4) 0.000(3) -0.009(4)
C36 0.032(3) 0.032(3) 0.036(3) 0.001(3) -0.003(2) -0.009(3)
C37 0.035(3) 0.032(3) 0.042(3) -0.002(3) -0.007(3) -0.007(3)
C38 0.038(3) 0.032(4) 0.068(5) 0.000(3) -0.004(3) -0.007(3)
C39 0.049(4) 0.040(4) 0.063(5) -0.010(4) 0.009(3) -0.008(3)
C40 0.056(4) 0.046(4) 0.049(4) -0.005(3) 0.016(3) -0.002(3)
C41 0.042(3) 0.036(4) 0.042(3) 0.001(3) 0.000(3) -0.008(3)
C42 0.091(11) 0.21(2) 0.067(8) -0.042(10) -0.024(8) 0.041(11)
C43 0.106(11) 0.097(11) 0.047(7) 0.005(7) -0.017(7) 0.034(9)
C44 0.094(10) 0.111(12) 0.066(8) -0.005(8) 0.007(7) 0.008(8)

loop_
_atom_type_symbol
_atom_type_description
_atom_type_scat_dispersion_real
_atom_type_scat_dispersion_imag
_atom_type_scat_source
C C 0.0033 0.0016 'International Tables Vol C Tables 4.2.6.8 and 6.1.1.4'
H H 0.0000 0.0000 'International Tables Vol C Tables 4.2.6.8 and 6.1.1.4'
N N 0.0061 0.0033 'International Tables Vol C Tables 4.2.6.8 and 6.1.1.4'
O O 0.0106 0.0060 'International Tables Vol C Tables 4.2.6.8 and 6.1.1.4'
P P 0.1023 0.0942 'International Tables Vol C Tables 4.2.6.8 and 6.1.1.4'
Eu Eu -0.1578 3.6682 'International Tables Vol C Tables 4.2.6.8 and 6.1.1.4'

loop_
_geom_angle_atom_site_label_1
_geom_angle_atom_site_label_2
_geom_angle_atom_site_label_3
_geom_angle
O5 Eu1 O3 137.30(12)
O5 Eu1 O2 92.97(13)
O3 Eu1 O2 73.24(13)
O5 Eu1 O1 70.72(12)
O3 Eu1 O1 66.59(11)
O2 Eu1 O1 71.46(12)
O5 Eu1 O9 140.73(14)
O3 Eu1 O9 75.46(13)
O2 Eu1 O9 74.81(14)
O1 Eu1 O9 134.75(13)
O5 Eu1 O10 141.58(13)
O3 Eu1 O10 73.97(12)
O2 Eu1 O10 121.87(14)
O1 Eu1 O10 132.02(13)
O9 Eu1 O10 51.12(15)
O5 Eu1 O12 79.04(13)
O3 Eu1 O12 143.58(12)
O2 Eu1 O12 114.68(13)
O1 Eu1 O12 149.53(13)
O9 Eu1 O12 73.06(14)
O10 Eu1 O12 72.20(13)
O5 Eu1 O6 93.96(15)
O3 Eu1 O6 70.09(13)
O2 Eu1 O6 132.47(12)
O1 Eu1 O6 66.83(13)
O9 Eu1 O6 122.03(18)
O10 Eu1 O6 74.98(16)
O12 Eu1 O6 112.81(13)
O5 Eu1 O13 70.98(12)
O3 Eu1 O13 131.82(12)
O2 Eu1 O13 66.13(12)
O1 Eu1 O13 119.81(12)
O9 Eu1 O13 69.95(14)
O10 Eu1 O13 106.56(13)
O12 Eu1 O13 49.84(13)
O6 Eu1 O13 157.99(13)
O5 Eu1 O7 76.13(14)
O3 Eu1 O7 114.23(13)
O2 Eu1 O7 169.06(14)
O1 Eu1 O7 103.51(14)
O9 Eu1 O7 114.20(15)
O10 Eu1 O7 68.83(15)
O12 Eu1 O7 64.60(14)
O6 Eu1 O7 49.16(13)
O13 Eu1 O7 110.11(13)
O5 Eu1 N5 149.87(13)
O3 Eu1 N5 72.83(12)
O2 Eu1 N5 98.34(16)
O1 Eu1 N5 139.40(13)
O9 Eu1 N5 25.49(15)
O10 Eu1 N5 25.64(16)
O12 Eu1 N5 70.86(14)
O6 Eu1 N5 98.64(17)
O13 Eu1 N5 88.23(14)
O7 Eu1 N5 91.70(16)
O5 Eu1 N4 84.39(16)
O3 Eu1 N4 92.39(14)
O2 Eu1 N4 155.67(14)
O1 Eu1 N4 84.91(14)
O9 Eu1 N4 121.31(17)
O10 Eu1 N4 70.24(16)
O12 Eu1 N4 88.63(14)
O6 Eu1 N4 24.70(14)
O13 Eu1 N4 134.18(14)
O7 Eu1 N4 24.47(13)
N5 Eu1 N4 95.86(18)
O3 P1 C18 117.1(2)
O3 P1 C12 107.4(2)
C18 P1 C12 104.1(3)
O3 P1 C6 112.5(2)
C18 P1 C6 108.9(3)
C12 P1 C6 105.9(2)
O3 P1 Eu1 34.07(14)
C18 P1 Eu1 110.23(18)
C12 P1 Eu1 137.74(19)
C6 P1 Eu1 85.78(16)
O5 P2 C36 111.1(2)
O5 P2 C30 109.9(2)
C36 P2 C30 111.8(3)
O5 P2 C24 107.8(2)
C36 P2 C24 105.4(3)
C30 P2 C24 110.8(2)
N1 O1 Eu1 128.2(3)
C7 O2 Eu1 131.7(4)
P1 O3 Eu1 125.7(2)
P2 O5 Eu1 153.7(2)
N4 O6 Eu1 97.8(4)
N4 O7 Eu1 94.2(3)
N5 O9 Eu1 96.7(3)
N5 O10 Eu1 96.2(4)
N6 O12 Eu1 98.8(3)
N6 O13 Eu1 94.4(3)
O1 N1 C1 118.7(4)
O1 N1 C5 118.3(4)
C1 N1 C5 123.0(4)
C7 N2 C10 126.2(5)
C7 N2 C8 117.4(5)
C10 N2 C8 116.2(5)
C25 N3 C26 125.9(5)
C25 N3 C28 117.4(5)
C26 N3 C28 116.4(5)
O8 N4 O7 120.5(6)
O8 N4 O6 120.1(6)
O7 N4 O6 118.8(5)
O8 N4 Eu1 173.0(6)
O7 N4 Eu1 61.3(3)
O6 N4 Eu1 57.5(3)
O11 N5 O9 122.2(6)
O11 N5 O10 121.8(6)
O9 N5 O10 116.0(5)
O11 N5 Eu1 178.9(4)
O9 N5 Eu1 57.8(3)
O10 N5 Eu1 58.2(3)
O14 N6 O12 122.3(5)
O14 N6 O13 120.8(5)
O12 N6 O13 116.9(4)
O14 N6 Eu1 176.9(4)
O12 N6 Eu1 56.4(2)
O13 N6 Eu1 60.5(3)
N1 C1 C2 118.6(5)
N1 C1 C24 117.3(4)
C2 C1 C24 124.1(5)
C3 C2 C1 120.2(5)
C2 C3 C4 119.8(5)
C5 C4 C3 120.0(5)
N1 C5 C4 118.4(5)
N1 C5 C6 118.7(4)
C4 C5 C6 122.8(5)
C5 C6 C7 107.6(4)
C5 C6 P1 117.9(4)
C7 C6 P1 105.6(4)
O2 C7 N2 120.5(5)
O2 C7 C6 116.5(4)
N2 C7 C6 122.9(5)
N2 C8 C9 110.1(6)
N2 C10 C11 111.9(7)
C17 C12 C13 118.9(5)
C17 C12 P1 118.4(4)
C13 C12 P1 122.4(4)
C14 C13 C12 120.8(6)
C15 C14 C13 120.1(6)
C16 C15 C14 119.6(6)
C15 C16 C17 120.9(7)
C12 C17 C16 119.7(6)
C23 C18 C19 120.4(5)
C23 C18 P1 122.7(4)
C19 C18 P1 116.8(4)
C20 C19 C18 118.7(6)
C21 C20 C19 121.1(6)
C22 C21 C20 120.0(6)
C21 C22 C23 120.5(6)
C22 C23 C18 119.2(6)
C1 C24 C25 110.9(4)
C1 C24 P2 106.7(3)
C25 C24 P2 114.6(4)
O4 C25 N3 123.5(5)
O4 C25 C24 118.9(5)
N3 C25 C24 117.6(5)
N3 C26 C27 115.1(10)
N3 C26 C27A 107(3)
C27 C26 C27A 29(3)
N3 C28 C29 112.6(5)
C35 C30 C31 120.4(6)
C35 C30 P2 118.1(5)
C31 C30 P2 121.3(5)
C32 C31 C30 120.1(8)
C33 C32 C31 119.3(8)
C32 C33 C34 121.4(7)
C33 C34 C35 119.8(9)
C30 C35 C34 119.0(8)
C41 C36 C37 119.5(6)
C41 C36 P2 116.4(5)
C37 C36 P2 123.4(5)
C38 C37 C36 119.5(6)
C37 C38 C39 121.2(6)
C40 C39 C38 119.8(7)
C39 C40 C41 120.1(7)
C40 C41 C36 120.0(6)
O15 C43 C44 120.1(15)
O15 C43 C42 124.2(14)
C44 C43 C42 115.7(14)

loop_
_geom_bond_atom_site_label_1
_geom_bond_atom_site_label_2
_geom_bond_distance
Eu1 O5 2.354(4)
Eu1 O3 2.433(4)
Eu1 O2 2.435(4)
Eu1 O1 2.467(3)
Eu1 O9 2.497(4)
Eu1 O10 2.505(4)
Eu1 O12 2.515(4)
Eu1 O6 2.530(4)
Eu1 O13 2.605(4)
Eu1 O7 2.613(4)
Eu1 N5 2.931(5)
Eu1 N4 2.971(5)
P1 O3 1.503(3)
P1 C18 1.795(5)
P1 C12 1.801(6)
P1 C6 1.872(5)
P2 O5 1.505(4)
P2 C36 1.789(6)
P2 C30 1.794(6)
P2 C24 1.863(5)
O1 N1 1.328(5)
O2 C7 1.263(6)
O4 C25 1.236(7)
O6 N4 1.253(6)
O7 N4 1.234(7)
O8 N4 1.234(7)
O9 N5 1.270(7)
O10 N5 1.275(7)
O11 N5 1.218(6)
O12 N6 1.265(6)
O13 N6 1.268(6)
O14 N6 1.223(6)
O15 C43 1.211(17)
N1 C1 1.356(7)
N1 C5 1.367(6)
N2 C7 1.316(7)
N2 C10 1.470(7)
N2 C8 1.484(8)
N3 C25 1.350(7)
N3 C26 1.463(8)
N3 C28 1.474(7)
C1 C2 1.384(7)
C1 C24 1.514(7)
C2 C3 1.377(8)
C3 C4 1.386(8)
C4 C5 1.383(7)
C5 C6 1.495(8)
C6 C7 1.524(7)
C8 C9 1.534(12)
C10 C11 1.501(12)
C12 C17 1.376(8)
C12 C13 1.387(7)
C13 C14 1.385(9)
C14 C15 1.370(10)
C15 C16 1.369(9)
C16 C17 1.398(9)
C18 C23 1.390(7)
C18 C19 1.398(8)
C19 C20 1.378(9)
C20 C21 1.375(10)
C21 C22 1.374(9)
C22 C23 1.386(8)
C24 C25 1.524(7)
C26 C27 1.52(2)
C26 C27A 1.60(7)
C28 C29 1.505(9)
C30 C35 1.389(9)
C30 C31 1.400(10)
C31 C32 1.389(9)
C32 C33 1.378(13)
C33 C34 1.383(13)
C34 C35 1.404(10)
C36 C41 1.391(8)
C36 C37 1.396(8)
C37 C38 1.370(9)
C38 C39 1.377(10)
C39 C40 1.375(10)
C40 C41 1.387(9)
C42 C43 1.52(2)
C43 C44 1.450(17)

loop_
_geom_hbond_atom_site_label_D
_geom_hbond_atom_site_label_H
_geom_hbond_atom_site_label_A
_geom_hbond_distance_DH
_geom_hbond_distance_HA
_geom_hbond_distance_DA
_geom_hbond_angle_DHA
_geom_hbond_site_symmetry_A
O16 H16B O8 0.94(2) 2.48(19) 3.001(19) 115(15) .
O16 H16B O6 0.94(2) 2.09(17) 2.865(19) 139(22) .
O16 H16B N4 0.94(2) 2.11(13) 2.931(19) 144(18) .
O16 H16C O15 0.84(2) 2.21(11) 2.969(19) 149(19) 8_557

loop_
_geom_torsion_atom_site_label_1
_geom_torsion_atom_site_label_2
_geom_torsion_atom_site_label_3
_geom_torsion_atom_site_label_4
_geom_torsion
O5 Eu1 P1 O3 -162.0(3)
O2 Eu1 P1 O3 121.0(3)
O1 Eu1 P1 O3 -149.4(3)
O9 Eu1 P1 O3 47.7(3)
O10 Eu1 P1 O3 -3.2(3)
O12 Eu1 P1 O3 37.8(4)
O6 Eu1 P1 O3 -76.2(3)
O13 Eu1 P1 O3 111.2(3)
O7 Eu1 P1 O3 -70.7(3)
N5 Eu1 P1 O3 22.3(3)
N4 Eu1 P1 O3 -73.8(3)
O5 Eu1 P1 C18 -53.1(2)
O3 Eu1 P1 C18 108.8(3)
O2 Eu1 P1 C18 -130.2(2)
O1 Eu1 P1 C18 -40.6(2)
O9 Eu1 P1 C18 156.5(2)
O10 Eu1 P1 C18 105.6(2)
O12 Eu1 P1 C18 146.6(4)
O6 Eu1 P1 C18 32.6(2)
O13 Eu1 P1 C18 -139.9(2)
O7 Eu1 P1 C18 38.1(2)
N5 Eu1 P1 C18 131.1(2)
N4 Eu1 P1 C18 35.0(2)
O5 Eu1 P1 C12 164.6(3)
O3 Eu1 P1 C12 -33.4(4)
O2 Eu1 P1 C12 87.5(3)
O1 Eu1 P1 C12 177.2(3)
O9 Eu1 P1 C12 14.2(3)
O10 Eu1 P1 C12 -36.7(3)
O12 Eu1 P1 C12 4.4(4)
O6 Eu1 P1 C12 -109.7(3)
O13 Eu1 P1 C12 77.8(3)
O7 Eu1 P1 C12 -104.1(3)
N5 Eu1 P1 C12 -11.1(3)
N4 Eu1 P1 C12 -107.3(3)
O5 Eu1 P1 C6 55.5(2)
O3 Eu1 P1 C6 -142.6(3)
O2 Eu1 P1 C6 -21.61(19)
O1 Eu1 P1 C6 68.0(2)
O9 Eu1 P1 C6 -94.9(2)
O10 Eu1 P1 C6 -145.8(2)
O12 Eu1 P1 C6 -104.8(4)
O6 Eu1 P1 C6 141.2(2)
O13 Eu1 P1 C6 -31.3(2)
O7 Eu1 P1 C6 146.7(2)
N5 Eu1 P1 C6 -120.3(2)
N4 Eu1 P1 C6 143.6(2)
O5 Eu1 O1 N1 66.1(4)
O3 Eu1 O1 N1 -113.2(4)
O2 Eu1 O1 N1 -34.0(4)
O9 Eu1 O1 N1 -77.8(4)
O10 Eu1 O1 N1 -150.6(3)
O12 Eu1 O1 N1 73.4(4)
O6 Eu1 O1 N1 169.4(4)
O13 Eu1 O1 N1 12.9(4)
O7 Eu1 O1 N1 135.9(4)
N5 Eu1 O1 N1 -115.0(4)
N4 Eu1 O1 N1 151.9(4)
O5 Eu1 O2 C7 -132.5(5)
O3 Eu1 O2 C7 6.4(4)
O1 Eu1 O2 C7 -63.9(4)
O9 Eu1 O2 C7 85.4(5)
O10 Eu1 O2 C7 64.6(5)
O12 Eu1 O2 C7 148.2(4)
O6 Eu1 O2 C7 -34.3(5)
O13 Eu1 O2 C7 159.9(5)
O7 Eu1 O2 C7 -128.1(7)
N5 Eu1 O2 C7 75.5(5)
N4 Eu1 O2 C7 -49.5(7)
C18 P1 O3 Eu1 -86.3(3)
C12 P1 O3 Eu1 157.1(2)
C6 P1 O3 Eu1 41.0(3)
O5 Eu1 O3 P1 23.7(3)
O2 Eu1 O3 P1 -52.0(2)
O1 Eu1 O3 P1 24.6(2)
O9 Eu1 O3 P1 -130.2(3)
O10 Eu1 O3 P1 176.7(3)
O12 Eu1 O3 P1 -161.1(2)
O6 Eu1 O3 P1 97.2(3)
O13 Eu1 O3 P1 -85.2(3)
O7 Eu1 O3 P1 119.4(2)
N5 Eu1 O3 P1 -156.6(3)
N4 Eu1 O3 P1 108.0(3)
C36 P2 O5 Eu1 -93.3(5)
C30 P2 O5 Eu1 142.5(5)
C24 P2 O5 Eu1 21.7(6)
O3 Eu1 O5 P2 -5.7(6)
O2 Eu1 O5 P2 62.6(5)
O1 Eu1 O5 P2 -6.6(5)
O9 Eu1 O5 P2 132.0(5)
O10 Eu1 O5 P2 -141.0(5)
O12 Eu1 O5 P2 177.2(5)
O6 Eu1 O5 P2 -70.4(5)
O13 Eu1 O5 P2 126.1(5)
O7 Eu1 O5 P2 -116.6(5)
N5 Eu1 O5 P2 174.8(4)
N4 Eu1 O5 P2 -93.2(5)
O5 Eu1 O6 N4 -67.3(4)
O3 Eu1 O6 N4 153.3(4)
O2 Eu1 O6 N4 -165.0(4)
O1 Eu1 O6 N4 -134.4(4)
O9 Eu1 O6 N4 96.1(4)
O10 Eu1 O6 N4 75.3(4)
O12 Eu1 O6 N4 12.4(5)
O13 Eu1 O6 N4 -21.8(7)
O7 Eu1 O6 N4 0.5(4)
N5 Eu1 O6 N4 85.2(4)
O5 Eu1 O7 N4 107.4(4)
O3 Eu1 O7 N4 -28.5(4)
O2 Eu1 O7 N4 102.9(7)
O1 Eu1 O7 N4 41.6(4)
O9 Eu1 O7 N4 -112.8(4)
O10 Eu1 O7 N4 -88.6(4)
O12 Eu1 O7 N4 -168.3(4)
O6 Eu1 O7 N4 -0.5(4)
O13 Eu1 O7 N4 170.8(4)
N5 Eu1 O7 N4 -100.5(4)
O5 Eu1 O9 N5 127.6(3)
O3 Eu1 O9 N5 -80.5(3)
O2 Eu1 O9 N5 -156.7(4)
O1 Eu1 O9 N5 -113.9(3)
O10 Eu1 O9 N5 0.4(3)
O12 Eu1 O9 N5 80.9(3)
O6 Eu1 O9 N5 -25.8(4)
O13 Eu1 O9 N5 133.6(4)
O7 Eu1 O9 N5 29.9(4)
N4 Eu1 O9 N5 3.3(4)
O5 Eu1 O10 N5 -126.1(3)
O3 Eu1 O10 N5 83.6(3)
O2 Eu1 O10 N5 25.7(4)
O1 Eu1 O10 N5 119.0(3)
O9 Eu1 O10 N5 -0.4(3)
O12 Eu1 O10 N5 -82.7(3)
O6 Eu1 O10 N5 156.8(3)
O13 Eu1 O10 N5 -46.1(3)
O7 Eu1 O10 N5 -151.7(3)
N4 Eu1 O10 N5 -177.8(3)
O5 Eu1 O12 N6 -72.8(3)
O3 Eu1 O12 N6 110.5(3)
O2 Eu1 O12 N6 15.5(3)
O1 Eu1 O12 N6 -79.8(4)
O9 Eu1 O12 N6 79.3(3)
O10 Eu1 O12 N6 133.0(3)
O6 Eu1 O12 N6 -162.5(3)
O13 Eu1 O12 N6 1.5(3)
O7 Eu1 O12 N6 -152.5(3)
N5 Eu1 O12 N6 106.0(3)
N4 Eu1 O12 N6 -157.3(3)
O5 Eu1 O13 N6 90.1(3)
O3 Eu1 O13 N6 -132.6(3)
O2 Eu1 O13 N6 -167.6(3)
O1 Eu1 O13 N6 143.2(3)
O9 Eu1 O13 N6 -85.9(3)
O10 Eu1 O13 N6 -49.5(3)
O12 Eu1 O13 N6 -1.5(3)
O6 Eu1 O13 N6 41.2(5)
O7 Eu1 O13 N6 23.5(3)
N5 Eu1 O13 N6 -67.7(3)
N4 Eu1 O13 N6 28.7(4)
Eu1 O1 N1 C1 -102.0(4)
Eu1 O1 N1 C5 81.2(5)
Eu1 O7 N4 O8 172.2(7)
Eu1 O7 N4 O6 0.8(7)
Eu1 O6 N4 O8 -172.2(7)
Eu1 O6 N4 O7 -0.9(7)
O5 Eu1 N4 O7 -68.6(4)
O3 Eu1 N4 O7 154.1(4)
O2 Eu1 N4 O7 -153.3(4)
O1 Eu1 N4 O7 -139.6(4)
O9 Eu1 N4 O7 79.7(4)
O10 Eu1 N4 O7 82.1(4)
O12 Eu1 N4 O7 10.6(4)
O6 Eu1 N4 O7 179.1(7)
O13 Eu1 N4 O7 -12.1(5)
N5 Eu1 N4 O7 81.2(4)
O5 Eu1 N4 O6 112.3(4)
O3 Eu1 N4 O6 -25.0(4)
O2 Eu1 N4 O6 27.6(7)
O1 Eu1 N4 O6 41.3(4)
O9 Eu1 N4 O6 -99.4(4)
O10 Eu1 N4 O6 -97.0(4)
O12 Eu1 N4 O6 -168.6(4)
O13 Eu1 N4 O6 168.8(4)
O7 Eu1 N4 O6 -179.1(7)
N5 Eu1 N4 O6 -98.0(4)
Eu1 O9 N5 O11 -178.7(5)
Eu1 O9 N5 O10 -0.7(5)
Eu1 O10 N5 O11 178.7(5)
Eu1 O10 N5 O9 0.7(5)
O5 Eu1 N5 O9 -88.2(4)
O3 Eu1 N5 O9 92.2(3)
O2 Eu1 N5 O9 22.7(3)
O1 Eu1 N5 O9 93.8(4)
O10 Eu1 N5 O9 -179.2(5)
O12 Eu1 N5 O9 -90.7(3)
O6 Eu1 N5 O9 158.1(3)
O13 Eu1 N5 O9 -42.9(3)
O7 Eu1 N5 O9 -153.0(3)
N4 Eu1 N5 O9 -177.2(3)
O5 Eu1 N5 O10 91.0(4)
O3 Eu1 N5 O10 -88.6(3)
O2 Eu1 N5 O10 -158.1(3)
O1 Eu1 N5 O10 -86.9(4)
O9 Eu1 N5 O10 179.2(5)
O12 Eu1 N5 O10 88.6(3)
O6 Eu1 N5 O10 -22.7(3)
O13 Eu1 N5 O10 136.3(3)
O7 Eu1 N5 O10 26.3(3)
N4 Eu1 N5 O10 2.1(3)
Eu1 O12 N6 O14 176.6(4)
Eu1 O12 N6 O13 -2.6(5)
Eu1 O13 N6 O14 -176.8(4)
Eu1 O13 N6 O12 2.5(5)
O5 Eu1 N6 O12 101.1(3)
O3 Eu1 N6 O12 -104.9(3)
O2 Eu1 N6 O12 -166.0(3)
O1 Eu1 N6 O12 131.6(3)
O9 Eu1 N6 O12 -92.4(3)
O10 Eu1 N6 O12 -44.1(3)
O6 Eu1 N6 O12 23.6(4)
O13 Eu1 N6 O12 -177.3(5)
O7 Eu1 N6 O12 24.7(3)
N5 Eu1 N6 O12 -67.6(3)
N4 Eu1 N6 O12 24.5(3)
O5 Eu1 N6 O13 -81.6(3)
O3 Eu1 N6 O13 72.3(4)
O2 Eu1 N6 O13 11.3(3)
O1 Eu1 N6 O13 -51.1(4)
O9 Eu1 N6 O13 84.9(3)
O10 Eu1 N6 O13 133.2(3)
O12 Eu1 N6 O13 177.3(5)
O6 Eu1 N6 O13 -159.1(3)
O7 Eu1 N6 O13 -158.0(3)
N5 Eu1 N6 O13 109.7(3)
N4 Eu1 N6 O13 -158.3(3)
O1 N1 C1 C2 -177.3(4)
C5 N1 C1 C2 -0.7(7)
O1 N1 C1 C24 5.6(6)
C5 N1 C1 C24 -177.9(4)
N1 C1 C2 C3 0.6(8)
C24 C1 C2 C3 177.5(5)
C1 C2 C3 C4 0.0(8)
C2 C3 C4 C5 -0.5(8)
O1 N1 C5 C4 176.8(4)
C1 N1 C5 C4 0.3(7)
O1 N1 C5 C6 -7.3(7)
C1 N1 C5 C6 176.1(4)
C3 C4 C5 N1 0.3(8)
C3 C4 C5 C6 -175.3(5)
N1 C5 C6 C7 -82.5(6)
C4 C5 C6 C7 93.1(6)
N1 C5 C6 P1 36.6(6)
C4 C5 C6 P1 -147.7(4)
O3 P1 C6 C5 -94.6(4)
C18 P1 C6 C5 37.0(4)
C12 P1 C6 C5 148.4(4)
Eu1 P1 C6 C5 -73.0(3)
O3 P1 C6 C7 25.6(4)
C18 P1 C6 C7 157.2(3)
C12 P1 C6 C7 -91.4(4)
Eu1 P1 C6 C7 47.2(3)
Eu1 O2 C7 N2 -129.0(5)
Eu1 O2 C7 C6 54.6(7)
C10 N2 C7 O2 -173.4(6)
C8 N2 C7 O2 1.7(9)
C10 N2 C7 C6 2.8(10)
C8 N2 C7 C6 177.9(6)
C5 C6 C7 O2 51.2(6)
P1 C6 C7 O2 -75.6(6)
C5 C6 C7 N2 -125.1(6)
P1 C6 C7 N2 108.1(6)
C7 N2 C8 C9 -81.6(8)
C10 N2 C8 C9 93.9(7)
C7 N2 C10 C11 -112.0(8)
C8 N2 C10 C11 73.0(8)
O3 P1 C12 C17 0.6(6)
C18 P1 C12 C17 -124.2(5)
C6 P1 C12 C17 121.0(5)
Eu1 P1 C12 C17 19.5(7)
O3 P1 C12 C13 174.3(5)
C18 P1 C12 C13 49.5(6)
C6 P1 C12 C13 -65.2(6)
Eu1 P1 C12 C13 -166.8(4)
C17 C12 C13 C14 -1.6(10)
P1 C12 C13 C14 -175.3(6)
C12 C13 C14 C15 1.6(11)
C13 C14 C15 C16 -0.6(12)
C14 C15 C16 C17 -0.4(11)
C13 C12 C17 C16 0.6(10)
P1 C12 C17 C16 174.5(5)
C15 C16 C17 C12 0.4(11)
O3 P1 C18 C23 153.6(4)
C12 P1 C18 C23 -88.1(5)
C6 P1 C18 C23 24.5(6)
Eu1 P1 C18 C23 117.0(5)
O3 P1 C18 C19 -30.3(5)
C12 P1 C18 C19 88.0(5)
C6 P1 C18 C19 -159.3(4)
Eu1 P1 C18 C19 -66.9(5)
C23 C18 C19 C20 0.9(9)
P1 C18 C19 C20 -175.3(5)
C18 C19 C20 C21 -1.9(10)
C19 C20 C21 C22 0.9(11)
C20 C21 C22 C23 1.1(10)
C21 C22 C23 C18 -2.0(9)
C19 C18 C23 C22 1.0(9)
P1 C18 C23 C22 177.0(5)
N1 C1 C24 C25 -155.1(5)
C2 C1 C24 C25 27.9(7)
N1 C1 C24 P2 79.4(5)
C2 C1 C24 P2 -97.6(5)
O5 P2 C24 C1 -74.6(4)
C36 P2 C24 C1 44.1(4)
C30 P2 C24 C1 165.2(4)
O5 P2 C24 C25 162.2(4)
C36 P2 C24 C25 -79.1(4)
C30 P2 C24 C25 42.0(5)
C26 N3 C25 O4 177.8(6)
C28 N3 C25 O4 3.4(8)
C26 N3 C25 C24 -0.3(8)
C28 N3 C25 C24 -174.7(5)
C1 C24 C25 O4 -107.8(6)
P2 C24 C25 O4 13.1(7)
C1 C24 C25 N3 70.3(6)
P2 C24 C25 N3 -168.7(4)
C25 N3 C26 C27 127(2)
C28 N3 C26 C27 -59(2)
C25 N3 C26 C27A 96(5)
C28 N3 C26 C27A -89(5)
C25 N3 C28 C29 97.5(7)
C26 N3 C28 C29 -77.5(8)
O5 P2 C30 C35 -67.7(5)
C36 P2 C30 C35 168.5(5)
C24 P2 C30 C35 51.3(5)
O5 P2 C30 C31 106.2(5)
C36 P2 C30 C31 -17.7(6)
C24 P2 C30 C31 -134.9(5)
C35 C30 C31 C32 -1.6(10)
P2 C30 C31 C32 -175.3(5)
C30 C31 C32 C33 0.8(10)
C31 C32 C33 C34 1.1(12)
C32 C33 C34 C35 -2.3(12)
C31 C30 C35 C34 0.4(10)
P2 C30 C35 C34 174.3(5)
C33 C34 C35 C30 1.6(11)
O5 P2 C36 C41 14.3(5)
C30 P2 C36 C41 137.5(4)
C24 P2 C36 C41 -102.1(5)
O5 P2 C36 C37 -175.6(4)
C30 P2 C36 C37 -52.4(6)
C24 P2 C36 C37 68.0(5)
C41 C36 C37 C38 -0.6(8)
P2 C36 C37 C38 -170.4(5)
C36 C37 C38 C39 2.6(9)
C37 C38 C39 C40 -3.4(10)
C38 C39 C40 C41 2.2(10)
C39 C40 C41 C36 -0.2(10)
C37 C36 C41 C40 -0.6(9)
P2 C36 C41 C40 169.9(5)
